data_7035413
loop_
_publ_author_name
'Mandal, Sandip'
'Banerjee, Arnab'
'Ghosh, Debasree'
'Mandal, Dipak Kumar'
'Safin, Damir A.'
'Babashkina, Maria G.'
'Robeyns, Koen'
'Mitoraj, Mariusz P.'
'Kubisiak, Piotr'
'Garcia, Yann'
'Das, Debasis'

_publ_section_title
;
 An anion induced multisignaling probe for Hg(2+) and its application for
 fish kidney and liver tissue imaging studies.
;
_journal_issue 29
_journal_name_full 'Dalton transactions (Cambridge, England : 2003)'
_journal_page_first 13186
_journal_page_last 13195
_journal_paper_doi 10.1039/c5dt01854d
_journal_volume 44
_journal_year 2015
_chemical_formula_moiety 'C34 H39 N4 O2, 0.5(Cl18 Hg6), 2(H2 O)'
_chemical_formula_sum 'C34 H43 Cl9 Hg3 N4 O4'
_chemical_formula_weight 1492.54
_space_group_crystal_system triclinic
_space_group_IT_number 2
_space_group_name_Hall '-P 1'
_space_group_name_H-M_alt 'P -1'
_symmetry_space_group_name_Hall '-P 1'
_symmetry_space_group_name_H-M 'P -1'
_atom_sites_solution_hydrogens mixed
_audit_creation_method SHELXL-2014/7
_audit_update_record
;
2015-06-04 deposited with the CCDC.
2015-06-15 downloaded from the CCDC.
;
_cell_angle_alpha 102.897(6)
_cell_angle_beta 96.838(5)
_cell_angle_gamma 97.923(6)
_cell_formula_units_Z 2
_cell_length_a 10.4157(7)
_cell_length_b 11.8752(10)
_cell_length_c 19.1618(12)
_cell_measurement_reflns_used 9233
_cell_measurement_temperature 150(2)
_cell_measurement_theta_max 25.5608
_cell_measurement_theta_min 2.3118
_cell_volume 2260.5(3)
_computing_cell_refinement
;
CrysAlisPro, Agilent Technologies,
Version 1.171.35.19 (release 27-10-2011 CrysAlis171 .NET)
(compiled Oct 27 2011,15:02:11)
;
_computing_data_collection MAR
_computing_data_reduction
;
CrysAlisPro, Agilent Technologies,
Version 1.171.35.19 (release 27-10-2011 CrysAlis171 .NET)
(compiled Oct 27 2011,15:02:11)
;
_computing_molecular_graphics 'MERCURY (Macrae et al., 2008)'
_computing_publication_material
;

'MERCURY (Macrae et al., 2008), Platon (Spek, 2009)'



;
_computing_structure_refinement 'SHELXL-2014/7 (Sheldrick, 2014)'
_computing_structure_solution 'SHELXS-97 (Sheldrick, 1990)'
_diffrn_ambient_temperature 150(2)
_diffrn_measured_fraction_theta_full 0.996
_diffrn_measured_fraction_theta_max 0.984
_diffrn_measurement_device_type 'MAR345 image plate'
_diffrn_measurement_method
;

'120 images, \D\F 1.5\%' 

' 60 images, \D\F 1.5\%' 

;
_diffrn_radiation_monochromator 'Zr filter'
_diffrn_radiation_source 'Rigaku UltraX 18 rotating anode'
_diffrn_radiation_type MoK\a
_diffrn_radiation_wavelength 0.71073
_diffrn_reflns_av_R_equivalents 0.0502
_diffrn_reflns_av_unetI/netI 0.0568
_diffrn_reflns_laue_measured_fraction_full 0.996
_diffrn_reflns_laue_measured_fraction_max 0.984
_diffrn_reflns_limit_h_max 12
_diffrn_reflns_limit_h_min -12
_diffrn_reflns_limit_k_max 14
_diffrn_reflns_limit_k_min -14
_diffrn_reflns_limit_l_max 23
_diffrn_reflns_limit_l_min -22
_diffrn_reflns_number 22134
_diffrn_reflns_point_group_measured_fraction_full 0.996
_diffrn_reflns_point_group_measured_fraction_max 0.984
_diffrn_reflns_theta_full 25.242
_diffrn_reflns_theta_max 25.621
_diffrn_reflns_theta_min 2.316
_exptl_absorpt_coefficient_mu 10.734
_exptl_absorpt_correction_T_max 1.00000
_exptl_absorpt_correction_T_min 0.26874
_exptl_absorpt_correction_type multi-scan
_exptl_absorpt_process_details
;
CrysAlisPro, Agilent Technologies,
Version 1.171.35.19 (release 27-10-2011 CrysAlis171 .NET)
(compiled Oct 27 2011,15:02:11)
Empirical absorption correction using spherical harmonics,
 implemented in SCALE3 ABSPACK scaling algorithm.
;
_exptl_crystal_colour purple
_exptl_crystal_density_diffrn 2.193
_exptl_crystal_description block
_exptl_crystal_F_000 1400
_exptl_crystal_size_max 0.300
_exptl_crystal_size_mid 0.150
_exptl_crystal_size_min 0.100
_refine_diff_density_max 2.071
_refine_diff_density_min -1.515
_refine_diff_density_rms 0.201
_refine_ls_extinction_method none
_refine_ls_goodness_of_fit_ref 1.055
_refine_ls_hydrogen_treatment constr
_refine_ls_matrix_type full
_refine_ls_number_parameters 491
_refine_ls_number_reflns 8405
_refine_ls_number_restraints 0
_refine_ls_restrained_S_all 1.055
_refine_ls_R_factor_all 0.0481
_refine_ls_R_factor_gt 0.0406
_refine_ls_shift/su_max 0.001
_refine_ls_shift/su_mean 0.000
_refine_ls_structure_factor_coef Fsqd
_refine_ls_weighting_details 'w=1/[\s^2^(Fo^2^)+(0.0245P)^2^+20.7921P] where P=(Fo^2^+2Fc^2^)/3'
_refine_ls_weighting_scheme calc
_refine_ls_wR_factor_gt 0.0993
_refine_ls_wR_factor_ref 0.1039
_reflns_Friedel_coverage 0.000
_reflns_number_gt 7408
_reflns_number_total 8405
_reflns_threshold_expression 'I > 2\s(I)'
_cod_data_source_file c5dt01854d4.cif
_cod_data_source_block 1
_cod_depositor_comments 'Adding full bibliography for 7035413.cif.'
_cod_database_code 7035413
_shelx_shelxl_version_number 2014/7
_shelx_space_group_comment
;
The symmetry employed for this shelxl refinement is uniquely defined
by the following loop, which should always be used as a source of
symmetry information in preference to the above space-group names.
They are only intended as comments.
;
_shelx_estimated_absorpt_t_min 0.141
_shelx_estimated_absorpt_t_max 0.413

loop_
_space_group_symop_operation_xyz
'x, y, z'
'-x, -y, -z'

loop_
_atom_site_label
_atom_site_type_symbol
_atom_site_fract_x
_atom_site_fract_y
_atom_site_fract_z
_atom_site_U_iso_or_equiv
_atom_site_adp_type
_atom_site_occupancy
_atom_site_site_symmetry_order
_atom_site_calc_flag
_atom_site_refinement_flags_posn
_atom_site_refinement_flags_adp
O1 O 0.3688(5) 0.4908(5) 0.8050(3) 0.0234(11) Uani 1 1 d . .
C2 C 0.3158(7) 0.5891(6) 0.8007(4) 0.0185(15) Uani 1 1 d . .
C3 C 0.2484(7) 0.6292(7) 0.8578(4) 0.0221(16) Uani 1 1 d . .
H3 H 0.2412 0.5892 0.8953 0.026 Uiso 1 1 calc R U
C4 C 0.1930(8) 0.7281(7) 0.8583(4) 0.0245(17) Uani 1 1 d . .
C5 C 0.2011(8) 0.7869(7) 0.8035(4) 0.0256(17) Uani 1 1 d . .
H5 H 0.1623 0.8550 0.8047 0.031 Uiso 1 1 calc R U
C6 C 0.2667(8) 0.7443(7) 0.7475(4) 0.0250(17) Uani 1 1 d . .
H6 H 0.2724 0.7835 0.7095 0.030 Uiso 1 1 calc R U
C7 C 0.3252(7) 0.6443(7) 0.7453(4) 0.0199(15) Uani 1 1 d . .
N8 N 0.1217(6) 0.7704(6) 0.9187(3) 0.0257(15) Uani 1 1 d . .
H8 H 0.1296 0.7167 0.9519 0.031 Uiso 1 1 calc R U
C9 C 0.1839(10) 0.8917(8) 0.9626(5) 0.037(2) Uani 1 1 d . .
H9A H 0.1303 0.9182 1.0005 0.044 Uiso 1 1 calc R U
H9B H 0.1851 0.9467 0.9306 0.044 Uiso 1 1 calc R U
C10 C 0.3226(10) 0.8952(9) 0.9982(6) 0.050(3) Uani 1 1 d . .
H10A H 0.3226 0.8372 1.0275 0.075 Uiso 1 1 calc R U
H10B H 0.3568 0.9736 1.0294 0.075 Uiso 1 1 calc R U
H10C H 0.3782 0.8770 0.9608 0.075 Uiso 1 1 calc R U
C11 C -0.0239(9) 0.7619(9) 0.8936(5) 0.040(2) Uani 1 1 d . .
H11A H -0.0676 0.7879 0.9361 0.048 Uiso 1 1 calc R U
H11B H -0.0365 0.8148 0.8610 0.048 Uiso 1 1 calc R U
C12 C -0.0865(10) 0.6379(10) 0.8541(6) 0.051(3) Uani 1 1 d . .
H12A H -0.0526 0.6162 0.8082 0.077 Uiso 1 1 calc R U
H12B H -0.1819 0.6329 0.8442 0.077 Uiso 1 1 calc R U
H12C H -0.0656 0.5842 0.8842 0.077 Uiso 1 1 calc R U
C14 C 0.4302(7) 0.4414(6) 0.7499(4) 0.0200(15) Uani 1 1 d . .
C15 C 0.4724(7) 0.3367(7) 0.7548(4) 0.0211(15) Uani 1 1 d . .
H15 H 0.4563 0.3030 0.7941 0.025 Uiso 1 1 calc R U
C16 C 0.5376(7) 0.2828(7) 0.7020(4) 0.0201(15) Uani 1 1 d . .
C17 C 0.5579(7) 0.3260(7) 0.6429(4) 0.0238(16) Uani 1 1 d . .
H17 H 0.6013 0.2864 0.6063 0.029 Uiso 1 1 calc R U
C18 C 0.5131(7) 0.4295(7) 0.6380(4) 0.0213(16) Uani 1 1 d . .
H18 H 0.5263 0.4607 0.5973 0.026 Uiso 1 1 calc R U
C19 C 0.4492(7) 0.4887(6) 0.6912(4) 0.0207(15) Uani 1 1 d . .
N20 N 0.5844(6) 0.1723(5) 0.7071(4) 0.0234(14) Uani 1 1 d . .
H20 H 0.6449 0.1586 0.6705 0.028 Uiso 1 1 calc R U
C21 C 0.6667(9) 0.1827(8) 0.7806(5) 0.0320(19) Uani 1 1 d . .
H21A H 0.6106 0.1952 0.8189 0.038 Uiso 1 1 calc R U
H21B H 0.7000 0.1085 0.7803 0.038 Uiso 1 1 calc R U
C22 C 0.7815(9) 0.2828(9) 0.7980(5) 0.038(2) Uani 1 1 d . .
H22A H 0.8327 0.2747 0.7580 0.058 Uiso 1 1 calc R U
H22B H 0.8372 0.2811 0.8426 0.058 Uiso 1 1 calc R U
H22C H 0.7488 0.3574 0.8047 0.058 Uiso 1 1 calc R U
C23 C 0.4754(9) 0.0674(8) 0.6857(5) 0.034(2) Uani 1 1 d . .
H23A H 0.5111 -0.0024 0.6940 0.041 Uiso 1 1 calc R U
H23B H 0.4074 0.0810 0.7171 0.041 Uiso 1 1 calc R U
C24 C 0.4141(10) 0.0434(9) 0.6093(6) 0.044(2) Uani 1 1 d . .
H24A H 0.3735 0.1101 0.6014 0.066 Uiso 1 1 calc R U
H24B H 0.3469 -0.0272 0.5977 0.066 Uiso 1 1 calc R U
H24C H 0.4812 0.0312 0.5779 0.066 Uiso 1 1 calc R U
C25 C 0.4003(7) 0.6009(6) 0.6827(4) 0.0158(14) Uani 1 1 d . .
C26 C 0.5111(7) 0.6938(6) 0.6756(4) 0.0175(14) Uani 1 1 d . .
C27 C 0.6139(8) 0.7602(7) 0.7276(5) 0.0270(17) Uani 1 1 d . .
H27 H 0.6210 0.7542 0.7765 0.032 Uiso 1 1 calc R U
C28 C 0.7073(8) 0.8368(7) 0.7055(5) 0.034(2) Uani 1 1 d . .
H28 H 0.7789 0.8831 0.7399 0.041 Uiso 1 1 calc R U
C29 C 0.6960(8) 0.8455(7) 0.6335(5) 0.0322(19) Uani 1 1 d . .
H29 H 0.7606 0.8971 0.6196 0.039 Uiso 1 1 calc R U
C30 C 0.5933(8) 0.7809(8) 0.5830(5) 0.0322(19) Uani 1 1 d . .
H30 H 0.5855 0.7873 0.5342 0.039 Uiso 1 1 calc R U
C31 C 0.4986(7) 0.7043(7) 0.6053(4) 0.0200(15) Uani 1 1 d . .
C32 C 0.3796(8) 0.6265(7) 0.5629(4) 0.0225(16) Uani 1 1 d . .
O33 O 0.3372(6) 0.6052(6) 0.4972(3) 0.0366(15) Uani 1 1 d . .
N34 N 0.3170(6) 0.5761(5) 0.6101(3) 0.0189(13) Uani 1 1 d . .
C35 C 0.2085(7) 0.4793(7) 0.5858(5) 0.0284(18) Uani 1 1 d . .
H35A H 0.2290 0.4143 0.6074 0.034 Uiso 1 1 calc R U
H35B H 0.1994 0.4510 0.5325 0.034 Uiso 1 1 calc R U
C36 C 0.0794(7) 0.5102(7) 0.6053(4) 0.0234(16) Uani 1 1 d . .
N37 N 0.0460(7) 0.6122(6) 0.5946(4) 0.0270(15) Uani 1 1 d . .
H37 H 0.1004 0.6570 0.5762 0.032 Uiso 1 1 calc R U
C38 C -0.0659(8) 0.6482(7) 0.6106(5) 0.0281(18) Uani 1 1 d . .
H38 H -0.0847 0.7208 0.6026 0.034 Uiso 1 1 calc R U
C39 C -0.1525(8) 0.5801(8) 0.6383(5) 0.034(2) Uani 1 1 d . .
H39 H -0.2316 0.6052 0.6505 0.041 Uiso 1 1 calc R U
C40 C -0.1241(9) 0.4747(8) 0.6486(5) 0.038(2) Uani 1 1 d . .
H40 H -0.1838 0.4261 0.6676 0.046 Uiso 1 1 calc R U
C41 C -0.0072(8) 0.4394(8) 0.6310(5) 0.0332(19) Uani 1 1 d . .
H41 H 0.0119 0.3659 0.6370 0.040 Uiso 1 1 calc R U
Hg51 Hg 0.97837(3) 0.91509(3) 0.38842(2) 0.03002(10) Uani 1 1 d . .
Cl52 Cl 0.8845(2) 0.84366(19) 0.48290(11) 0.0310(4) Uani 1 1 d . .
Cl53 Cl 1.20716(19) 0.86220(18) 0.40247(11) 0.0284(4) Uani 1 1 d . .
Cl54 Cl 0.9324(2) 1.05591(18) 0.32113(11) 0.0326(4) Uani 1 1 d . .
Hg55 Hg 0.87046(3) 0.83759(3) 0.16906(2) 0.03428(10) Uani 1 1 d . .
Cl56 Cl 0.8724(2) 0.73633(19) 0.26968(12) 0.0380(5) Uani 1 1 d . .
Cl57 Cl 1.0609(2) 0.9455(2) 0.14073(12) 0.0364(5) Uani 1 1 d . .
Cl58 Cl 0.6501(2) 0.88298(19) 0.13529(11) 0.0317(4) Uani 1 1 d . .
Hg59 Hg 0.58810(4) 0.67105(4) 0.01023(2) 0.04033(11) Uani 1 1 d . .
Cl60 Cl 0.4151(2) 0.5887(2) 0.06333(12) 0.0368(5) Uani 1 1 d . .
Cl61 Cl 0.6315(3) 0.7650(2) -0.08131(13) 0.0474(6) Uani 1 1 d . .
Cl62 Cl 0.8248(2) 0.63622(19) 0.06334(11) 0.0329(4) Uani 1 1 d . .
O81 O 0.8926(7) 0.3699(6) -0.0134(4) 0.0441(16) Uani 1 1 d . .
H81A H 0.9697 0.3786 -0.0192 0.066 Uiso 1 1 d R U
H81B H 0.8774 0.4368 -0.0008 0.066 Uiso 1 1 d R U
O82 O 0.1836(6) 0.7843(5) 0.5514(4) 0.0393(15) Uani 1 1 d . .
H82A H 0.1617 0.7906 0.5101 0.059 Uiso 1 1 d R U
H82B H 0.1421 0.8270 0.5764 0.059 Uiso 1 1 d R U

loop_
_atom_site_aniso_label
_atom_site_aniso_U_11
_atom_site_aniso_U_22
_atom_site_aniso_U_33
_atom_site_aniso_U_23
_atom_site_aniso_U_13
_atom_site_aniso_U_12
O1 0.030(3) 0.026(3) 0.021(3) 0.009(2) 0.012(2) 0.015(2)
C2 0.019(3) 0.018(4) 0.019(4) 0.006(3) 0.000(3) 0.005(3)
C3 0.019(4) 0.026(4) 0.020(4) 0.007(3) -0.002(3) 0.003(3)
C4 0.026(4) 0.027(4) 0.026(4) 0.008(3) 0.018(3) 0.009(3)
C5 0.031(4) 0.028(4) 0.023(4) 0.009(3) 0.010(3) 0.013(3)
C6 0.032(4) 0.025(4) 0.024(4) 0.013(3) 0.011(3) 0.008(3)
C7 0.022(4) 0.020(4) 0.017(4) 0.002(3) 0.003(3) 0.008(3)
N8 0.031(4) 0.030(4) 0.020(3) 0.005(3) 0.013(3) 0.013(3)
C9 0.055(6) 0.033(5) 0.026(4) 0.004(4) 0.017(4) 0.016(4)
C10 0.051(6) 0.037(6) 0.053(6) -0.006(5) 0.010(5) 0.003(5)
C11 0.033(5) 0.053(6) 0.041(5) 0.016(4) 0.011(4) 0.020(4)
C12 0.033(5) 0.065(7) 0.054(6) 0.007(5) 0.013(5) 0.011(5)
C14 0.028(4) 0.020(4) 0.016(3) 0.004(3) 0.013(3) 0.007(3)
C15 0.023(4) 0.020(4) 0.023(4) 0.007(3) 0.008(3) 0.005(3)
C16 0.020(4) 0.024(4) 0.020(4) 0.008(3) 0.009(3) 0.008(3)
C17 0.023(4) 0.028(4) 0.024(4) 0.007(3) 0.010(3) 0.009(3)
C18 0.027(4) 0.029(4) 0.013(3) 0.009(3) 0.011(3) 0.009(3)
C19 0.017(3) 0.018(4) 0.029(4) 0.007(3) 0.004(3) 0.005(3)
N20 0.023(3) 0.018(3) 0.032(4) 0.007(3) 0.010(3) 0.008(3)
C21 0.037(5) 0.037(5) 0.031(4) 0.016(4) 0.005(4) 0.020(4)
C22 0.034(5) 0.045(6) 0.034(5) 0.003(4) 0.002(4) 0.013(4)
C23 0.033(5) 0.031(5) 0.040(5) 0.007(4) 0.010(4) 0.010(4)
C24 0.039(5) 0.035(5) 0.054(6) 0.008(4) -0.001(5) 0.003(4)
C25 0.018(3) 0.020(4) 0.009(3) 0.003(3) 0.004(3) 0.005(3)
C26 0.017(3) 0.020(4) 0.019(3) 0.007(3) 0.007(3) 0.006(3)
C27 0.030(4) 0.023(4) 0.031(4) 0.008(3) 0.011(4) 0.008(3)
C28 0.021(4) 0.023(4) 0.054(6) 0.004(4) 0.004(4) 0.003(3)
C29 0.028(4) 0.023(4) 0.051(5) 0.016(4) 0.017(4) 0.005(3)
C30 0.035(5) 0.029(5) 0.043(5) 0.019(4) 0.019(4) 0.012(4)
C31 0.019(3) 0.021(4) 0.023(4) 0.008(3) 0.006(3) 0.008(3)
C32 0.030(4) 0.028(4) 0.015(4) 0.008(3) 0.007(3) 0.014(3)
O33 0.039(3) 0.051(4) 0.025(3) 0.011(3) 0.012(3) 0.018(3)
N34 0.020(3) 0.025(3) 0.012(3) 0.003(2) 0.005(2) 0.006(3)
C35 0.022(4) 0.027(4) 0.029(4) -0.003(3) -0.002(3) 0.004(3)
C36 0.019(4) 0.022(4) 0.027(4) 0.005(3) -0.003(3) 0.004(3)
N37 0.026(3) 0.024(4) 0.031(4) 0.008(3) 0.006(3) 0.005(3)
C38 0.028(4) 0.020(4) 0.038(5) 0.009(3) 0.004(4) 0.007(3)
C39 0.019(4) 0.035(5) 0.047(5) 0.006(4) 0.007(4) 0.003(3)
C40 0.030(5) 0.038(5) 0.048(6) 0.018(4) 0.011(4) -0.005(4)
C41 0.026(4) 0.026(4) 0.050(5) 0.018(4) 0.000(4) 0.004(3)
Hg51 0.02964(17) 0.03189(19) 0.03412(18) 0.01688(14) 0.00558(14) 0.00916(13)
Cl52 0.0331(10) 0.0366(11) 0.0269(10) 0.0122(8) 0.0094(8) 0.0066(9)
Cl53 0.0264(9) 0.0338(11) 0.0315(10) 0.0128(8) 0.0115(8) 0.0131(8)
Cl54 0.0464(12) 0.0281(11) 0.0251(10) 0.0111(8) 0.0010(9) 0.0087(9)
Hg55 0.03179(18) 0.0355(2) 0.03686(19) 0.01070(15) 0.00791(14) 0.00485(14)
Cl56 0.0489(13) 0.0302(11) 0.0303(11) 0.0102(9) -0.0051(10) -0.0042(9)
Cl57 0.0364(11) 0.0376(12) 0.0359(11) 0.0119(9) 0.0082(9) 0.0012(9)
Cl58 0.0303(10) 0.0325(11) 0.0331(11) 0.0087(8) 0.0041(8) 0.0079(8)
Hg59 0.0436(2) 0.0502(2) 0.03005(19) 0.01282(16) 0.00971(16) 0.00907(17)
Cl60 0.0319(11) 0.0384(12) 0.0361(11) 0.0001(9) 0.0091(9) 0.0038(9)
Cl61 0.0591(15) 0.0604(16) 0.0328(12) 0.0216(11) 0.0145(11) 0.0218(13)
Cl62 0.0295(10) 0.0307(11) 0.0344(11) 0.0007(8) 0.0006(9) 0.0065(8)
O81 0.046(4) 0.044(4) 0.051(4) 0.018(3) 0.017(3) 0.017(3)
O82 0.045(4) 0.033(4) 0.049(4) 0.019(3) 0.021(3) 0.015(3)

loop_
_atom_type_symbol
_atom_type_description
_atom_type_scat_dispersion_real
_atom_type_scat_dispersion_imag
_atom_type_scat_source
C C 0.0033 0.0016 'International Tables Vol C Tables 4.2.6.8 and 6.1.1.4'
H H 0.0000 0.0000 'International Tables Vol C Tables 4.2.6.8 and 6.1.1.4'
N N 0.0061 0.0033 'International Tables Vol C Tables 4.2.6.8 and 6.1.1.4'
O O 0.0106 0.0060 'International Tables Vol C Tables 4.2.6.8 and 6.1.1.4'
Cl Cl 0.1484 0.1585 'International Tables Vol C Tables 4.2.6.8 and 6.1.1.4'
Hg Hg -2.3894 9.2266 'International Tables Vol C Tables 4.2.6.8 and 6.1.1.4'

loop_
_geom_angle_atom_site_label_1
_geom_angle_atom_site_label_2
_geom_angle_atom_site_label_3
_geom_angle
C14 O1 C2 118.7(6)
O1 C2 C7 123.9(6)
O1 C2 C3 114.4(6)
C7 C2 C3 121.7(7)
C4 C3 C2 118.3(7)
C4 C3 H3 120.9
C2 C3 H3 120.9
C3 C4 C5 121.8(7)
C3 C4 N8 118.2(7)
C5 C4 N8 120.0(7)
C6 C5 C4 118.6(7)
C6 C5 H5 120.7
C4 C5 H5 120.7
C5 C6 C7 121.4(7)
C5 C6 H6 119.3
C7 C6 H6 119.3
C2 C7 C6 118.3(6)
C2 C7 C25 121.8(6)
C6 C7 C25 119.9(7)
C4 N8 C9 112.0(6)
C4 N8 C11 112.5(6)
C9 N8 C11 112.1(7)
C4 N8 H8 106.6
C9 N8 H8 106.6
C11 N8 H8 106.6
N8 C9 C10 112.0(7)
N8 C9 H9A 109.2
C10 C9 H9A 109.2
N8 C9 H9B 109.2
C10 C9 H9B 109.2
H9A C9 H9B 107.9
C9 C10 H10A 109.5
C9 C10 H10B 109.5
H10A C10 H10B 109.5
C9 C10 H10C 109.5
H10A C10 H10C 109.5
H10B C10 H10C 109.5
C12 C11 N8 111.3(7)
C12 C11 H11A 109.4
N8 C11 H11A 109.4
C12 C11 H11B 109.4
N8 C11 H11B 109.4
H11A C11 H11B 108.0
C11 C12 H12A 109.5
C11 C12 H12B 109.5
H12A C12 H12B 109.5
C11 C12 H12C 109.5
H12A C12 H12C 109.5
H12B C12 H12C 109.5
O1 C14 C19 123.7(6)
O1 C14 C15 115.8(6)
C19 C14 C15 120.5(6)
C16 C15 C14 119.2(7)
C16 C15 H15 120.4
C14 C15 H15 120.4
C17 C16 C15 122.2(7)
C17 C16 N20 118.1(6)
C15 C16 N20 119.7(6)
C16 C17 C18 118.0(6)
C16 C17 H17 121.0
C18 C17 H17 121.0
C17 C18 C19 121.7(7)
C17 C18 H18 119.2
C19 C18 H18 119.2
C14 C19 C18 118.3(7)
C14 C19 C25 122.1(6)
C18 C19 C25 119.6(7)
C16 N20 C23 112.7(6)
C16 N20 C21 112.3(6)
C23 N20 C21 113.1(6)
C16 N20 H20 106.0
C23 N20 H20 106.0
C21 N20 H20 106.0
C22 C21 N20 112.0(7)
C22 C21 H21A 109.2
N20 C21 H21A 109.2
C22 C21 H21B 109.2
N20 C21 H21B 109.2
H21A C21 H21B 107.9
C21 C22 H22A 109.5
C21 C22 H22B 109.5
H22A C22 H22B 109.5
C21 C22 H22C 109.5
H22A C22 H22C 109.5
H22B C22 H22C 109.5
C24 C23 N20 112.8(8)
C24 C23 H23A 109.0
N20 C23 H23A 109.0
C24 C23 H23B 109.0
N20 C23 H23B 109.0
H23A C23 H23B 107.8
C23 C24 H24A 109.5
C23 C24 H24B 109.5
H24A C24 H24B 109.5
C23 C24 H24C 109.5
H24A C24 H24C 109.5
H24B C24 H24C 109.5
N34 C25 C26 101.4(5)
N34 C25 C19 108.4(6)
C26 C25 C19 111.8(6)
N34 C25 C7 112.5(5)
C26 C25 C7 113.0(6)
C19 C25 C7 109.6(6)
C31 C26 C27 121.4(7)
C31 C26 C25 109.2(6)
C27 C26 C25 129.4(7)
C26 C27 C28 117.7(8)
C26 C27 H27 121.2
C28 C27 H27 121.2
C29 C28 C27 120.9(8)
C29 C28 H28 119.6
C27 C28 H28 119.6
C30 C29 C28 120.9(8)
C30 C29 H29 119.5
C28 C29 H29 119.5
C29 C30 C31 118.4(8)
C29 C30 H30 120.8
C31 C30 H30 120.8
C26 C31 C30 120.8(7)
C26 C31 C32 109.6(6)
C30 C31 C32 129.6(7)
O33 C32 N34 123.0(8)
O33 C32 C31 129.9(7)
N34 C32 C31 107.1(6)
C32 N34 C35 122.5(6)
C32 N34 C25 111.6(6)
C35 N34 C25 122.4(6)
N34 C35 C36 113.7(6)
N34 C35 H35A 108.8
C36 C35 H35A 108.8
N34 C35 H35B 108.8
C36 C35 H35B 108.8
H35A C35 H35B 107.7
C41 C36 N37 118.2(7)
C41 C36 C35 123.4(7)
N37 C36 C35 118.4(7)
C38 N37 C36 123.2(7)
C38 N37 H37 118.4
C36 N37 H37 118.4
N37 C38 C39 119.6(8)
N37 C38 H38 120.2
C39 C38 H38 120.2
C38 C39 C40 119.2(8)
C38 C39 H39 120.4
C40 C39 H39 120.4
C39 C40 C41 119.8(8)
C39 C40 H40 120.1
C41 C40 H40 120.1
C36 C41 C40 120.0(8)
C36 C41 H41 120.0
C40 C41 H41 120.0
Cl54 Hg51 Cl52 134.95(7)
Cl54 Hg51 Cl53 119.82(7)
Cl52 Hg51 Cl53 102.15(7)
Cl54 Hg51 Cl56 90.30(7)
Cl52 Hg51 Cl56 100.93(7)
Cl53 Hg51 Cl56 96.73(7)
Cl57 Hg55 Cl58 120.40(8)
Cl57 Hg55 Cl56 124.45(8)
Cl58 Hg55 Cl56 110.94(8)
Cl57 Hg55 Cl62 102.76(7)
Cl58 Hg55 Cl62 92.56(7)
Cl56 Hg55 Cl62 94.36(7)
Hg55 Cl56 Hg51 102.47(8)
Cl61 Hg59 Cl60 142.91(9)
Cl61 Hg59 Cl62 103.34(8)
Cl60 Hg59 Cl62 113.55(8)
Hg59 Cl62 Hg55 93.57(6)
H81A O81 H81B 104.5
H82A O82 H82B 104.5

loop_
_geom_bond_atom_site_label_1
_geom_bond_atom_site_label_2
_geom_bond_distance
O1 C14 1.362(8)
O1 C2 1.372(9)
C2 C7 1.373(10)
C2 C3 1.399(10)
C3 C4 1.378(11)
C3 H3 0.9500
C4 C5 1.387(11)
C4 N8 1.481(9)
C5 C6 1.381(10)
C5 H5 0.9500
C6 C7 1.402(10)
C6 H6 0.9500
C7 C25 1.542(9)
N8 C9 1.509(11)
N8 C11 1.518(11)
N8 H8 1.0000
C9 C10 1.513(14)
C9 H9A 0.9900
C9 H9B 0.9900
C10 H10A 0.9800
C10 H10B 0.9800
C10 H10C 0.9800
C11 C12 1.513(15)
C11 H11A 0.9900
C11 H11B 0.9900
C12 H12A 0.9800
C12 H12B 0.9800
C12 H12C 0.9800
C14 C19 1.387(10)
C14 C15 1.393(10)
C15 C16 1.373(10)
C15 H15 0.9500
C16 C17 1.371(11)
C16 N20 1.480(9)
C17 C18 1.393(11)
C17 H17 0.9500
C18 C19 1.395(10)
C18 H18 0.9500
C19 C25 1.526(10)
N20 C23 1.510(11)
N20 C21 1.529(11)
N20 H20 1.0000
C21 C22 1.513(13)
C21 H21A 0.9900
C21 H21B 0.9900
C22 H22A 0.9800
C22 H22B 0.9800
C22 H22C 0.9800
C23 C24 1.475(13)
C23 H23A 0.9900
C23 H23B 0.9900
C24 H24A 0.9800
C24 H24B 0.9800
C24 H24C 0.9800
C25 N34 1.494(9)
C25 C26 1.523(10)
C26 C31 1.374(10)
C26 C27 1.387(11)
C27 C28 1.407(12)
C27 H27 0.9500
C28 C29 1.398(13)
C28 H28 0.9500
C29 C30 1.366(13)
C29 H29 0.9500
C30 C31 1.417(11)
C30 H30 0.9500
C31 C32 1.469(11)
C32 O33 1.240(9)
C32 N34 1.369(10)
N34 C35 1.447(10)
C35 C36 1.509(10)
C35 H35A 0.9900
C35 H35B 0.9900
C36 C41 1.357(12)
C36 N37 1.358(10)
N37 C38 1.341(10)
N37 H37 0.8800
C38 C39 1.363(12)
C38 H38 0.9500
C39 C40 1.376(13)
C39 H39 0.9500
C40 C41 1.396(12)
C40 H40 0.9500
C41 H41 0.9500
Hg51 Cl54 2.393(2)
Hg51 Cl52 2.4149(19)
Hg51 Cl53 2.5458(19)
Hg51 Cl56 2.739(2)
Hg55 Cl57 2.395(2)
Hg55 Cl58 2.474(2)
Hg55 Cl56 2.489(2)
Hg55 Cl62 2.710(2)
Hg59 Cl61 2.335(2)
Hg59 Cl60 2.373(2)
Hg59 Cl62 2.675(2)
O81 H81A 0.8200
O81 H81B 0.8200
O82 H82A 0.8200
O82 H82B 0.8200

loop_
_geom_torsion_atom_site_label_1
_geom_torsion_atom_site_label_2
_geom_torsion_atom_site_label_3
_geom_torsion_atom_site_label_4
_geom_torsion
C14 O1 C2 C7 -2.8(11)
C14 O1 C2 C3 176.5(7)
O1 C2 C3 C4 179.4(7)
C7 C2 C3 C4 -1.2(11)
C2 C3 C4 C5 0.8(12)
C2 C3 C4 N8 179.9(7)
C3 C4 C5 C6 0.0(13)
N8 C4 C5 C6 -179.1(7)
C4 C5 C6 C7 -0.4(13)
O1 C2 C7 C6 -179.9(7)
C3 C2 C7 C6 0.8(12)
O1 C2 C7 C25 -1.2(12)
C3 C2 C7 C25 179.5(7)
C5 C6 C7 C2 0.0(12)
C5 C6 C7 C25 -178.7(7)
C3 C4 N8 C9 118.1(8)
C5 C4 N8 C9 -62.7(10)
C3 C4 N8 C11 -114.6(8)
C5 C4 N8 C11 64.5(10)
C4 N8 C9 C10 -62.2(9)
C11 N8 C9 C10 170.3(8)
C4 N8 C11 C12 56.6(10)
C9 N8 C11 C12 -176.1(8)
C2 O1 C14 C19 3.9(11)
C2 O1 C14 C15 -175.0(7)
O1 C14 C15 C16 -178.7(7)
C19 C14 C15 C16 2.4(12)
C14 C15 C16 C17 -2.8(12)
C14 C15 C16 N20 179.2(7)
C15 C16 C17 C18 1.5(12)
N20 C16 C17 C18 179.6(7)
C16 C17 C18 C19 0.0(12)
O1 C14 C19 C18 -179.7(7)
C15 C14 C19 C18 -0.9(12)
O1 C14 C19 C25 -1.0(12)
C15 C14 C19 C25 177.9(7)
C17 C18 C19 C14 -0.4(12)
C17 C18 C19 C25 -179.1(7)
C17 C16 N20 C23 -101.4(8)
C15 C16 N20 C23 76.7(9)
C17 C16 N20 C21 129.5(8)
C15 C16 N20 C21 -52.4(9)
C16 N20 C21 C22 -55.6(8)
C23 N20 C21 C22 175.5(7)
C16 N20 C23 C24 63.3(9)
C21 N20 C23 C24 -168.0(7)
C14 C19 C25 N34 -125.7(7)
C18 C19 C25 N34 53.0(9)
C14 C19 C25 C26 123.4(7)
C18 C19 C25 C26 -57.9(9)
C14 C19 C25 C7 -2.7(10)
C18 C19 C25 C7 176.1(7)
C2 C7 C25 N34 124.3(7)
C6 C7 C25 N34 -57.0(9)
C2 C7 C25 C26 -121.7(8)
C6 C7 C25 C26 57.0(9)
C2 C7 C25 C19 3.7(10)
C6 C7 C25 C19 -177.6(7)
N34 C25 C26 C31 -7.8(7)
C19 C25 C26 C31 107.5(7)
C7 C25 C26 C31 -128.4(6)
N34 C25 C26 C27 173.4(7)
C19 C25 C26 C27 -71.4(9)
C7 C25 C26 C27 52.8(10)
C31 C26 C27 C28 -1.7(11)
C25 C26 C27 C28 177.1(7)
C26 C27 C28 C29 0.3(11)
C27 C28 C29 C30 0.7(12)
C28 C29 C30 C31 -0.3(12)
C27 C26 C31 C30 2.1(11)
C25 C26 C31 C30 -176.8(6)
C27 C26 C31 C32 -178.4(6)
C25 C26 C31 C32 2.7(8)
C29 C30 C31 C26 -1.1(11)
C29 C30 C31 C32 179.5(7)
C26 C31 C32 O33 -175.6(8)
C30 C31 C32 O33 3.9(13)
C26 C31 C32 N34 4.2(8)
C30 C31 C32 N34 -176.3(7)
O33 C32 N34 C35 10.8(11)
C31 C32 N34 C35 -169.0(6)
O33 C32 N34 C25 170.2(7)
C31 C32 N34 C25 -9.6(8)
C26 C25 N34 C32 10.7(7)
C19 C25 N34 C32 -107.1(7)
C7 C25 N34 C32 131.7(6)
C26 C25 N34 C35 170.1(6)
C19 C25 N34 C35 52.3(8)
C7 C25 N34 C35 -69.0(8)
C32 N34 C35 C36 -112.9(8)
C25 N34 C35 C36 89.9(8)
N34 C35 C36 C41 -137.3(8)
N34 C35 C36 N37 44.8(10)
C41 C36 N37 C38 2.5(12)
C35 C36 N37 C38 -179.5(7)
C36 N37 C38 C39 -0.7(13)
N37 C38 C39 C40 -0.8(13)
C38 C39 C40 C41 0.4(14)
N37 C36 C41 C40 -2.8(13)
C35 C36 C41 C40 179.3(8)
C39 C40 C41 C36 1.4(14)
